data_1518529
loop_
_publ_author_name
'Surampudi, S.'
'Yeh, M.-L.'
'Siegler, M. A.'
'Hardigree, J. F. Martinez'
'Kasl, T. A.'
'Katz, H. E.'
'Klausen, R. S.'

_publ_section_title
;
 Increased carrier mobility in end-functionalized oligosilanes
;
_journal_issue 3
_journal_name_full 'Chem. Sci.'
_journal_page_first 1905
_journal_paper_doi 10.1039/C4SC03274H
_journal_volume 6
_journal_year 2015
_chemical_formula_moiety 'C34 H52 N2 O4 Si6'
_chemical_formula_sum 'C34 H52 N2 O4 Si6'
_chemical_formula_weight 721.31
_chemical_name_systematic
;
 ?
;
_space_group_crystal_system triclinic
_space_group_IT_number 2
_space_group_name_Hall '-P 1'
_space_group_name_H-M_alt 'P -1'
_symmetry_space_group_name_Hall '-P 1'
_symmetry_space_group_name_H-M 'P -1'
_atom_sites_solution_hydrogens geom
_atom_sites_solution_primary direct
_atom_sites_solution_secondary difmap
_audit_creation_method SHELXL-2013
_audit_update_record
;
2014-10-24 deposited with the CCDC.
2015-01-05 downloaded from the CCDC.
;
_cell_angle_alpha 82.751(3)
_cell_angle_beta 87.339(2)
_cell_angle_gamma 86.175(2)
_cell_formula_units_Z 2
_cell_length_a 8.6514(2)
_cell_length_b 11.8373(4)
_cell_length_c 20.4256(6)
_cell_measurement_reflns_used 7030
_cell_measurement_temperature 110(2)
_cell_measurement_theta_max 71.81
_cell_measurement_theta_min 3.76
_cell_volume 2068.90(11)
_computing_cell_refinement
;
CrysAlisPro, Agilent Technologies,
Version 1.171.36.32 (release 02-08-2013 CrysAlis171 .NET)
(compiled Aug  2 2013,16:46:58)
;
_computing_data_collection
;
CrysAlisPro, Agilent Technologies,
Version 1.171.36.32 (release 02-08-2013 CrysAlis171 .NET)
(compiled Aug  2 2013,16:46:58)
;
_computing_data_reduction
;
CrysAlisPro, Agilent Technologies,
Version 1.171.36.32 (release 02-08-2013 CrysAlis171 .NET)
(compiled Aug  2 2013,16:46:58)
;
_computing_molecular_graphics 'SHELXTL v6.10 (Sheldrick, 2008)'
_computing_publication_material 'SHELXTL v6.10 (Sheldrick, 2008)'
_computing_structure_refinement 'SHELXL-2013 (Sheldrick, 2013)'
_computing_structure_solution 'SHELXS-2013 (Sheldrick, 2013)'
_diffrn_ambient_temperature 110(2)
_diffrn_measured_fraction_theta_full 1.000
_diffrn_measured_fraction_theta_max 1.000
_diffrn_measurement_device_type 'SuperNova, Dual, Cu at zero, Atlas'
_diffrn_measurement_method '\w scans'
_diffrn_radiation_monochromator mirror
_diffrn_radiation_source 'SuperNova (Cu) X-ray Source'
_diffrn_radiation_type CuK\a
_diffrn_radiation_wavelength 1.54178
_diffrn_reflns_av_R_equivalents 0.0906
_diffrn_reflns_av_unetI/netI 0.0695
_diffrn_reflns_Laue_measured_fraction_full 1.000
_diffrn_reflns_Laue_measured_fraction_max 1.000
_diffrn_reflns_limit_h_max 10
_diffrn_reflns_limit_h_min -8
_diffrn_reflns_limit_k_max 14
_diffrn_reflns_limit_k_min -14
_diffrn_reflns_limit_l_max 25
_diffrn_reflns_limit_l_min -25
_diffrn_reflns_number 28024
_diffrn_reflns_point_group_measured_fraction_full 1.000
_diffrn_reflns_point_group_measured_fraction_max 1.000
_diffrn_reflns_theta_full 67.679
_diffrn_reflns_theta_max 71.743
_diffrn_reflns_theta_min 3.771
_exptl_absorpt_coefficient_mu 2.172
_exptl_absorpt_correction_T_max 0.925
_exptl_absorpt_correction_T_min 0.668
_exptl_absorpt_correction_type analytical
_exptl_absorpt_process_details
;
CrysAlisPro, Agilent Technologies,
Version 1.171.36.32 (release 02-08-2013 CrysAlis171 .NET)
(compiled Aug  2 2013,16:46:58)
Analytical numeric absorption correction using a multifaceted crystal
            model based on expressions derived by R.C. Clark & J.S. Reid.
(Clark, R. C. & Reid, J. S. (1995). Acta Cryst. A51, 887-897)
;
_exptl_crystal_colour 'pale yellow'
_exptl_crystal_density_diffrn 1.158
_exptl_crystal_description lath
_exptl_crystal_F_000 772
_exptl_crystal_size_max 0.34
_exptl_crystal_size_mid 0.06
_exptl_crystal_size_min 0.04
_refine_diff_density_max 1.152
_refine_diff_density_min -0.374
_refine_diff_density_rms 0.096
_refine_ls_extinction_method none
_refine_ls_goodness_of_fit_ref 1.041
_refine_ls_hydrogen_treatment constr
_refine_ls_matrix_type full
_refine_ls_number_parameters 430
_refine_ls_number_reflns 8119
_refine_ls_number_restraints 93
_refine_ls_restrained_S_all 1.040
_refine_ls_R_factor_all 0.0838
_refine_ls_R_factor_gt 0.0643
_refine_ls_shift/su_max 0.001
_refine_ls_shift/su_mean 0.000
_refine_ls_structure_factor_coef Fsqd
_refine_ls_weighting_details
;
 w=1/[\s^2^(Fo^2^)+(0.1019P)^2^+0.0878P]
 where P=(Fo^2^+2Fc^2^)/3
;
_refine_ls_weighting_scheme calc
_refine_ls_wR_factor_gt 0.1681
_refine_ls_wR_factor_ref 0.1887
_reflns_Friedel_coverage 0.000
_reflns_number_gt 6072
_reflns_number_total 8119
_reflns_threshold_expression 'I > 2\s(I)'
_cod_data_source_file c4sc03274h2.cif
_cod_data_source_block Si6C1
_cod_depositor_comments 'Adding full bibliography for 1518526--1518529.cif.'
_cod_database_code 1518529
_shelx_space_group_comment
;
The symmetry employed for this shelxl refinement is uniquely defined
by the following loop, which should always be used as a source of
symmetry information in preference to the above space-group names.
They are only intended as comments.
;
_shelxl_version_number 2013-2

loop_
_space_group_symop_operation_xyz
'x, y, z'
'-x, -y, -z'

loop_
_atom_site_label
_atom_site_type_symbol
_atom_site_fract_x
_atom_site_fract_y
_atom_site_fract_z
_atom_site_U_iso_or_equiv
_atom_site_adp_type
_atom_site_occupancy
_atom_site_site_symmetry_order
_atom_site_calc_flag
_atom_site_refinement_flags_posn
_atom_site_refinement_flags_adp
C1 C -0.0948(6) 0.8878(4) 0.9474(2) 0.0809(16) Uani 1 1 d . .
H1A H -0.1958 0.8562 0.9445 0.121 Uiso 1 1 calc R U
H1B H -0.1002 0.9683 0.9287 0.121 Uiso 1 1 calc R U
H1C H -0.0672 0.8813 0.9938 0.121 Uiso 1 1 calc R U
O1 O 0.0210(4) 0.8255(2) 0.91104(14) 0.0599(8) Uani 1 1 d . .
C2 C 0.0346(4) 0.7130(3) 0.93046(17) 0.0429(8) Uani 1 1 d . .
O2 O -0.0379(3) 0.6645(2) 0.97493(12) 0.0497(6) Uani 1 1 d . .
C3 C 0.1573(4) 0.6572(3) 0.88864(15) 0.0383(7) Uani 1 1 d . .
C4 C 0.2368(5) 0.7300(3) 0.83864(18) 0.0516(9) Uani 1 1 d . .
N1 N 0.3020(6) 0.7893(3) 0.80025(18) 0.0765(12) Uani 1 1 d . .
C5 C 0.1838(3) 0.5423(3) 0.90002(14) 0.0331(6) Uani 1 1 d . .
H5 H 0.1258 0.5066 0.9366 0.040 Uiso 1 1 calc R U
C6 C 0.2858(3) 0.4645(3) 0.86585(14) 0.0311(6) Uani 1 1 d . .
C7 C 0.2809(3) 0.3486(3) 0.88913(14) 0.0341(6) Uani 1 1 d . .
H7 H 0.2177 0.3254 0.9271 0.041 Uiso 1 1 calc R U
C8 C 0.3666(3) 0.2673(3) 0.85770(14) 0.0338(6) Uani 1 1 d . .
H8 H 0.3615 0.1890 0.8746 0.041 Uiso 1 1 calc R U
C9 C 0.4611(3) 0.2977(3) 0.80142(13) 0.0293(6) Uani 1 1 d . .
C10 C 0.4668(3) 0.4141(3) 0.77953(14) 0.0326(6) Uani 1 1 d . .
H10 H 0.5318 0.4375 0.7422 0.039 Uiso 1 1 calc R U
C11 C 0.3813(4) 0.4959(3) 0.81020(15) 0.0347(6) Uani 1 1 d . .
H11 H 0.3872 0.5742 0.7935 0.042 Uiso 1 1 calc R U
Si1 Si 0.56206(8) 0.18498(7) 0.75456(3) 0.02635(19) Uani 1 1 d . .
C12 C 0.7460(3) 0.2382(3) 0.71368(15) 0.0370(7) Uani 1 1 d . .
H12A H 0.7234 0.3115 0.6867 0.056 Uiso 1 1 calc R U
H12B H 0.7919 0.1828 0.6854 0.056 Uiso 1 1 calc R U
H12C H 0.8190 0.2483 0.7475 0.056 Uiso 1 1 calc R U
C13 C 0.6098(4) 0.0538(3) 0.81391(15) 0.0396(7) Uani 1 1 d . .
H13A H 0.6509 0.0761 0.8540 0.059 Uiso 1 1 calc R U
H13B H 0.6876 0.0042 0.7932 0.059 Uiso 1 1 calc R U
H13C H 0.5157 0.0127 0.8255 0.059 Uiso 1 1 calc R U
Si2 Si 0.38450(9) 0.13668(7) 0.68068(4) 0.02762(19) Uani 1 1 d . .
C14 C 0.4424(5) -0.0134(3) 0.66265(16) 0.0466(8) Uani 1 1 d . .
H14A H 0.4521 -0.0640 0.7043 0.070 Uiso 1 1 calc R U
H14B H 0.5420 -0.0140 0.6378 0.070 Uiso 1 1 calc R U
H14C H 0.3631 -0.0400 0.6365 0.070 Uiso 1 1 calc R U
C15 C 0.1899(4) 0.1359(4) 0.72540(18) 0.0541(10) Uani 1 1 d . .
H15A H 0.1137 0.1091 0.6978 0.081 Uiso 1 1 calc R U
H15B H 0.1576 0.2134 0.7348 0.081 Uiso 1 1 calc R U
H15C H 0.1969 0.0849 0.7670 0.081 Uiso 1 1 calc R U
Si3 Si 0.37587(8) 0.26195(6) 0.58201(3) 0.02327(18) Uani 1 1 d . .
C16 C 0.5751(3) 0.2683(3) 0.54074(16) 0.0416(8) Uani 1 1 d . .
H16A H 0.5721 0.3253 0.5015 0.062 Uiso 1 1 calc R U
H16B H 0.6085 0.1934 0.5276 0.062 Uiso 1 1 calc R U
H16C H 0.6483 0.2896 0.5716 0.062 Uiso 1 1 calc R U
C17 C 0.3077(4) 0.4088(3) 0.60161(18) 0.0463(9) Uani 1 1 d . .
H17A H 0.3776 0.4337 0.6326 0.069 Uiso 1 1 calc R U
H17B H 0.2025 0.4069 0.6216 0.069 Uiso 1 1 calc R U
H17C H 0.3074 0.4623 0.5609 0.069 Uiso 1 1 calc R U
Si4 Si 0.20443(7) 0.20218(6) 0.50918(3) 0.02121(18) Uani 1 1 d . .
C18 C 0.2549(4) 0.0484(2) 0.49663(15) 0.0371(7) Uani 1 1 d . .
H18A H 0.2397 -0.0005 0.5386 0.056 Uiso 1 1 calc R U
H18B H 0.3634 0.0398 0.4811 0.056 Uiso 1 1 calc R U
H18C H 0.1877 0.0261 0.4637 0.056 Uiso 1 1 calc R U
C19 C 0.0001(3) 0.2130(3) 0.54476(15) 0.0342(6) Uani 1 1 d . .
H19A H -0.0708 0.1885 0.5140 0.051 Uiso 1 1 calc R U
H19B H -0.0283 0.2923 0.5517 0.051 Uiso 1 1 calc R U
H19C H -0.0068 0.1639 0.5870 0.051 Uiso 1 1 calc R U
Si5 Si 0.21097(8) 0.31559(6) 0.40637(3) 0.02213(18) Uani 1 1 d . .
C20 C 0.4105(3) 0.3203(3) 0.36624(15) 0.0334(6) Uani 1 1 d . .
H20A H 0.4044 0.3607 0.3214 0.050 Uiso 1 1 calc R U
H20B H 0.4546 0.2423 0.3642 0.050 Uiso 1 1 calc R U
H20C H 0.4767 0.3603 0.3922 0.050 Uiso 1 1 calc R U
C21 C 0.1412(4) 0.4670(2) 0.41816(15) 0.0342(6) Uani 1 1 d . .
H21A H 0.2161 0.5001 0.4436 0.051 Uiso 1 1 calc R U
H21B H 0.0403 0.4666 0.4420 0.051 Uiso 1 1 calc R U
H21C H 0.1310 0.5127 0.3749 0.051 Uiso 1 1 calc R U
Si6 Si 0.04556(8) 0.25434(6) 0.33139(3) 0.02441(18) Uani 1 1 d . .
C22 C 0.0782(4) 0.0993(3) 0.32036(16) 0.0400(7) Uani 1 1 d . .
H22A H 0.0201 0.0834 0.2828 0.060 Uiso 1 1 calc R U
H22B H 0.0425 0.0525 0.3605 0.060 Uiso 1 1 calc R U
H22C H 0.1890 0.0813 0.3120 0.060 Uiso 1 1 calc R U
C23 C -0.1635(3) 0.2853(3) 0.35454(15) 0.0344(6) Uani 1 1 d . .
H23A H -0.1813 0.3664 0.3597 0.052 Uiso 1 1 calc R U
H23B H -0.1903 0.2391 0.3963 0.052 Uiso 1 1 calc R U
H23C H -0.2283 0.2668 0.3198 0.052 Uiso 1 1 calc R U
C24 C 0.1016(3) 0.3430(3) 0.25192(13) 0.0299(6) Uani 1 1 d . U
C25 C 0.2131(4) 0.3024(3) 0.20714(15) 0.0390(7) Uani 1 1 d . U
H25 H 0.2508 0.2247 0.2138 0.047 Uiso 1 1 calc R U
C26 C 0.2696(4) 0.3732(3) 0.15331(16) 0.0458(8) Uani 1 1 d . U
H26 H 0.3450 0.3433 0.1237 0.055 Uiso 1 1 calc R U
C27 C 0.2179(4) 0.4866(3) 0.14213(15) 0.0435(8) Uani 1 1 d . U
C28 C 0.1029(4) 0.5276(3) 0.18518(15) 0.0413(7) Uani 1 1 d . U
H28 H 0.0630 0.6046 0.1775 0.050 Uiso 1 1 calc R U
C29 C 0.0472(3) 0.4568(3) 0.23874(14) 0.0353(7) Uani 1 1 d . U
H29 H -0.0304 0.4865 0.2675 0.042 Uiso 1 1 calc R U
C30 C 0.2920(4) 0.5584(4) 0.08724(15) 0.0542(10) Uani 1 1 d . U
H30 H 0.3667 0.5187 0.0616 0.065 Uiso 1 1 calc R U
C31 C 0.2720(5) 0.6705(4) 0.06716(17) 0.0594(11) Uani 1 1 d . U
C32 C 0.1594(6) 0.7474(4) 0.09458(19) 0.0642(12) Uani 1 1 d . U
N2 N 0.0700(6) 0.8112(4) 0.1152(2) 0.0779(13) Uani 1 1 d . U
C33 C 0.3735(6) 0.7214(5) 0.01100(19) 0.0751(14) Uani 1 1 d . U
O3 O 0.4686(4) 0.6709(4) -0.01918(15) 0.0884(13) Uani 1 1 d . U
O4 O 0.3360(5) 0.8358(4) 0.00009(15) 0.0951(13) Uani 1 1 d . U
C34 C 0.4242(9) 0.8959(6) -0.0541(2) 0.127(3) Uani 1 1 d . U
H34A H 0.5353 0.8809 -0.0470 0.191 Uiso 1 1 calc R U
H34B H 0.3976 0.9780 -0.0564 0.191 Uiso 1 1 calc R U
H34C H 0.3992 0.8693 -0.0957 0.191 Uiso 1 1 calc R U

loop_
_atom_site_aniso_label
_atom_site_aniso_U_11
_atom_site_aniso_U_22
_atom_site_aniso_U_33
_atom_site_aniso_U_23
_atom_site_aniso_U_13
_atom_site_aniso_U_12
C1 0.111(4) 0.058(3) 0.072(3) -0.023(2) -0.029(3) 0.046(3)
O1 0.0812(19) 0.0419(14) 0.0577(17) -0.0147(12) -0.0240(15) 0.0187(13)
C2 0.0488(18) 0.0454(19) 0.0370(18) -0.0146(14) -0.0251(16) 0.0141(15)
O2 0.0549(14) 0.0541(15) 0.0416(14) -0.0169(12) -0.0084(12) 0.0113(12)
C3 0.0488(17) 0.0375(16) 0.0301(15) -0.0085(12) -0.0167(14) 0.0038(13)
C4 0.081(3) 0.0368(18) 0.0382(18) -0.0097(15) -0.0127(18) 0.0044(18)
N1 0.136(4) 0.0419(19) 0.051(2) -0.0049(16) 0.011(2) -0.015(2)
C5 0.0337(14) 0.0399(16) 0.0270(14) -0.0061(12) -0.0120(12) -0.0006(12)
C6 0.0347(14) 0.0353(15) 0.0244(13) -0.0057(11) -0.0102(11) 0.0009(12)
C7 0.0359(14) 0.0399(16) 0.0256(14) -0.0020(12) -0.0002(12) -0.0005(12)
C8 0.0407(15) 0.0337(15) 0.0265(14) -0.0022(11) 0.0004(12) -0.0020(12)
C9 0.0293(13) 0.0359(15) 0.0233(13) -0.0034(11) -0.0074(11) -0.0021(11)
C10 0.0364(14) 0.0359(16) 0.0252(14) -0.0004(11) -0.0035(12) -0.0055(12)
C11 0.0430(16) 0.0308(15) 0.0301(14) -0.0005(11) -0.0074(12) -0.0024(12)
Si1 0.0270(4) 0.0328(4) 0.0190(4) -0.0008(3) -0.0028(3) -0.0027(3)
C12 0.0278(13) 0.0524(19) 0.0316(15) -0.0072(13) -0.0001(12) -0.0057(13)
C13 0.0470(17) 0.0370(16) 0.0319(16) 0.0029(13) -0.0052(13) 0.0076(13)
Si2 0.0292(4) 0.0327(4) 0.0214(4) -0.0026(3) -0.0031(3) -0.0052(3)
C14 0.078(2) 0.0280(16) 0.0334(17) -0.0002(13) -0.0159(17) -0.0001(15)
C15 0.0351(16) 0.091(3) 0.0383(19) -0.0104(19) 0.0021(15) -0.0168(18)
Si3 0.0221(3) 0.0237(4) 0.0242(4) -0.0018(3) -0.0071(3) -0.0012(3)
C16 0.0307(14) 0.059(2) 0.0338(16) 0.0044(14) -0.0048(13) -0.0114(14)
C17 0.063(2) 0.0302(16) 0.049(2) -0.0130(14) -0.0279(17) 0.0098(15)
Si4 0.0200(3) 0.0225(3) 0.0212(4) -0.0018(3) -0.0040(3) -0.0017(3)
C18 0.0544(18) 0.0246(14) 0.0329(16) -0.0053(12) -0.0124(14) 0.0040(13)
C19 0.0251(13) 0.0433(17) 0.0332(15) 0.0007(13) -0.0012(12) -0.0048(12)
Si5 0.0217(3) 0.0245(4) 0.0204(4) -0.0019(3) -0.0031(3) -0.0027(3)
C20 0.0247(13) 0.0429(17) 0.0326(15) -0.0044(12) 0.0014(11) -0.0029(12)
C21 0.0461(16) 0.0253(14) 0.0312(15) -0.0039(11) -0.0070(13) 0.0020(12)
Si6 0.0246(3) 0.0284(4) 0.0207(4) -0.0030(3) -0.0031(3) -0.0041(3)
C22 0.0516(18) 0.0321(16) 0.0377(17) -0.0100(13) -0.0071(14) -0.0001(13)
C23 0.0255(13) 0.0465(18) 0.0310(15) -0.0013(13) -0.0028(11) -0.0068(12)
C24 0.0308(13) 0.0411(16) 0.0185(12) -0.0019(11) -0.0043(10) -0.0089(11)
C25 0.0381(15) 0.0527(19) 0.0277(15) -0.0076(13) -0.0012(12) -0.0077(13)
C26 0.0397(16) 0.074(2) 0.0259(15) -0.0089(14) -0.0021(13) -0.0130(15)
C27 0.0396(16) 0.071(2) 0.0208(14) 0.0027(14) -0.0089(12) -0.0230(15)
C28 0.0466(17) 0.0519(19) 0.0259(14) 0.0046(13) -0.0134(13) -0.0161(14)
C29 0.0358(14) 0.0468(17) 0.0236(14) 0.0004(12) -0.0070(12) -0.0108(13)
C30 0.0465(18) 0.096(3) 0.0204(14) 0.0090(16) -0.0125(13) -0.0325(18)
C31 0.065(2) 0.090(3) 0.0238(16) 0.0164(17) -0.0189(16) -0.043(2)
C32 0.094(3) 0.071(3) 0.0294(19) 0.0174(17) -0.0177(19) -0.049(2)
N2 0.123(4) 0.063(3) 0.048(2) 0.0108(18) -0.010(2) -0.036(2)
C33 0.084(3) 0.117(4) 0.0262(18) 0.020(2) -0.0196(19) -0.067(3)
O3 0.071(2) 0.158(4) 0.0359(16) 0.0154(19) -0.0038(15) -0.057(2)
O4 0.131(3) 0.116(3) 0.0401(16) 0.0196(17) -0.0088(18) -0.076(2)
C34 0.194(7) 0.151(6) 0.044(3) 0.009(3) 0.018(3) -0.122(6)

loop_
_atom_type_symbol
_atom_type_description
_atom_type_scat_dispersion_real
_atom_type_scat_dispersion_imag
_atom_type_scat_source
C C 0.0181 0.0091 'International Tables Vol C Tables 4.2.6.8 and 6.1.1.4'
H H 0.0000 0.0000 'International Tables Vol C Tables 4.2.6.8 and 6.1.1.4'
N N 0.0311 0.0180 'International Tables Vol C Tables 4.2.6.8 and 6.1.1.4'
O O 0.0492 0.0322 'International Tables Vol C Tables 4.2.6.8 and 6.1.1.4'
Si Si 0.2541 0.3302 'International Tables Vol C Tables 4.2.6.8 and 6.1.1.4'

loop_
_geom_angle_atom_site_label_1
_geom_angle_atom_site_label_2
_geom_angle_atom_site_label_3
_geom_angle
O1 C1 H1A 109.5
O1 C1 H1B 109.5
H1A C1 H1B 109.5
O1 C1 H1C 109.5
H1A C1 H1C 109.5
H1B C1 H1C 109.5
C2 O1 C1 114.9(4)
O2 C2 O1 125.1(3)
O2 C2 C3 124.9(3)
O1 C2 C3 110.1(3)
C5 C3 C4 124.7(3)
C5 C3 C2 118.3(3)
C4 C3 C2 117.0(3)
N1 C4 C3 178.0(4)
C3 C5 C6 131.0(3)
C3 C5 H5 114.5
C6 C5 H5 114.5
C7 C6 C11 118.2(3)
C7 C6 C5 116.4(3)
C11 C6 C5 125.4(3)
C8 C7 C6 120.9(3)
C8 C7 H7 119.6
C6 C7 H7 119.6
C7 C8 C9 121.5(3)
C7 C8 H8 119.3
C9 C8 H8 119.3
C10 C9 C8 116.9(3)
C10 C9 Si1 122.2(2)
C8 C9 Si1 120.7(2)
C11 C10 C9 122.2(3)
C11 C10 H10 118.9
C9 C10 H10 118.9
C10 C11 C6 120.4(3)
C10 C11 H11 119.8
C6 C11 H11 119.8
C12 Si1 C13 109.03(15)
C12 Si1 C9 109.95(14)
C13 Si1 C9 109.09(14)
C12 Si1 Si2 113.91(10)
C13 Si1 Si2 107.66(11)
C9 Si1 Si2 107.08(9)
Si1 C12 H12A 109.5
Si1 C12 H12B 109.5
H12A C12 H12B 109.5
Si1 C12 H12C 109.5
H12A C12 H12C 109.5
H12B C12 H12C 109.5
Si1 C13 H13A 109.5
Si1 C13 H13B 109.5
H13A C13 H13B 109.5
Si1 C13 H13C 109.5
H13A C13 H13C 109.5
H13B C13 H13C 109.5
C15 Si2 C14 108.37(19)
C15 Si2 Si3 110.83(13)
C14 Si2 Si3 110.22(11)
C15 Si2 Si1 106.70(12)
C14 Si2 Si1 107.32(11)
Si3 Si2 Si1 113.19(4)
Si2 C14 H14A 109.5
Si2 C14 H14B 109.5
H14A C14 H14B 109.5
Si2 C14 H14C 109.5
H14A C14 H14C 109.5
H14B C14 H14C 109.5
Si2 C15 H15A 109.5
Si2 C15 H15B 109.5
H15A C15 H15B 109.5
Si2 C15 H15C 109.5
H15A C15 H15C 109.5
H15B C15 H15C 109.5
C17 Si3 C16 108.92(17)
C17 Si3 Si2 108.94(12)
C16 Si3 Si2 110.05(10)
C17 Si3 Si4 109.04(10)
C16 Si3 Si4 109.03(11)
Si2 Si3 Si4 110.83(4)
Si3 C16 H16A 109.5
Si3 C16 H16B 109.5
H16A C16 H16B 109.5
Si3 C16 H16C 109.5
H16A C16 H16C 109.5
H16B C16 H16C 109.5
Si3 C17 H17A 109.5
Si3 C17 H17B 109.5
H17A C17 H17B 109.5
Si3 C17 H17C 109.5
H17A C17 H17C 109.5
H17B C17 H17C 109.5
C19 Si4 C18 108.16(15)
C19 Si4 Si5 107.78(9)
C18 Si4 Si5 109.13(10)
C19 Si4 Si3 109.87(10)
C18 Si4 Si3 110.19(10)
Si5 Si4 Si3 111.61(4)
Si4 C18 H18A 109.5
Si4 C18 H18B 109.5
H18A C18 H18B 109.5
Si4 C18 H18C 109.5
H18A C18 H18C 109.5
H18B C18 H18C 109.5
Si4 C19 H19A 109.5
Si4 C19 H19B 109.5
H19A C19 H19B 109.5
Si4 C19 H19C 109.5
H19A C19 H19C 109.5
H19B C19 H19C 109.5
C20 Si5 C21 107.63(14)
C20 Si5 Si4 113.05(10)
C21 Si5 Si4 108.97(10)
C20 Si5 Si6 107.77(10)
C21 Si5 Si6 106.79(10)
Si4 Si5 Si6 112.34(4)
Si5 C20 H20A 109.5
Si5 C20 H20B 109.5
H20A C20 H20B 109.5
Si5 C20 H20C 109.5
H20A C20 H20C 109.5
H20B C20 H20C 109.5
Si5 C21 H21A 109.5
Si5 C21 H21B 109.5
H21A C21 H21B 109.5
Si5 C21 H21C 109.5
H21A C21 H21C 109.5
H21B C21 H21C 109.5
C23 Si6 C22 109.22(15)
C23 Si6 C24 110.61(13)
C22 Si6 C24 108.88(14)
C23 Si6 Si5 111.75(10)
C22 Si6 Si5 114.07(11)
C24 Si6 Si5 102.09(9)
Si6 C22 H22A 109.5
Si6 C22 H22B 109.5
H22A C22 H22B 109.5
Si6 C22 H22C 109.5
H22A C22 H22C 109.5
H22B C22 H22C 109.5
Si6 C23 H23A 109.5
Si6 C23 H23B 109.5
H23A C23 H23B 109.5
Si6 C23 H23C 109.5
H23A C23 H23C 109.5
H23B C23 H23C 109.5
C29 C24 C25 116.9(3)
C29 C24 Si6 121.0(2)
C25 C24 Si6 121.7(2)
C26 C25 C24 121.4(3)
C26 C25 H25 119.3
C24 C25 H25 119.3
C27 C26 C25 120.9(3)
C27 C26 H26 119.5
C25 C26 H26 119.5
C26 C27 C28 118.4(3)
C26 C27 C30 117.7(4)
C28 C27 C30 123.8(4)
C29 C28 C27 120.5(3)
C29 C28 H28 119.8
C27 C28 H28 119.8
C28 C29 C24 121.9(3)
C28 C29 H29 119.0
C24 C29 H29 119.0
C31 C30 C27 130.9(4)
C31 C30 H30 114.6
C27 C30 H30 114.6
C30 C31 C32 125.3(4)
C30 C31 C33 118.4(5)
C32 C31 C33 116.2(4)
N2 C32 C31 178.2(4)
O3 C33 O4 125.7(4)
O3 C33 C31 125.8(5)
O4 C33 C31 108.4(5)
C33 O4 C34 114.3(5)
O4 C34 H34A 109.5
O4 C34 H34B 109.5
H34A C34 H34B 109.5
O4 C34 H34C 109.5
H34A C34 H34C 109.5
H34B C34 H34C 109.5

loop_
_geom_bond_atom_site_label_1
_geom_bond_atom_site_label_2
_geom_bond_distance
C1 O1 1.439(5)
C1 H1A 0.9800
C1 H1B 0.9800
C1 H1C 0.9800
O1 C2 1.340(4)
C2 O2 1.188(5)
C2 C3 1.502(5)
C3 C5 1.356(4)
C3 C4 1.432(5)
C4 N1 1.139(5)
C5 C6 1.453(4)
C5 H5 0.9500
C6 C7 1.397(4)
C6 C11 1.400(4)
C7 C8 1.380(4)
C7 H7 0.9500
C8 C9 1.402(4)
C8 H8 0.9500
C9 C10 1.398(4)
C9 Si1 1.884(3)
C10 C11 1.375(4)
C10 H10 0.9500
C11 H11 0.9500
Si1 C12 1.872(3)
Si1 C13 1.881(3)
Si1 Si2 2.3481(10)
C12 H12A 0.9800
C12 H12B 0.9800
C12 H12C 0.9800
C13 H13A 0.9800
C13 H13B 0.9800
C13 H13C 0.9800
Si2 C15 1.878(3)
Si2 C14 1.890(3)
Si2 Si3 2.3476(10)
C14 H14A 0.9800
C14 H14B 0.9800
C14 H14C 0.9800
C15 H15A 0.9800
C15 H15B 0.9800
C15 H15C 0.9800
Si3 C17 1.884(3)
Si3 C16 1.885(3)
Si3 Si4 2.3504(9)
C16 H16A 0.9800
C16 H16B 0.9800
C16 H16C 0.9800
C17 H17A 0.9800
C17 H17B 0.9800
C17 H17C 0.9800
Si4 C19 1.882(3)
Si4 C18 1.890(3)
Si4 Si5 2.3458(10)
C18 H18A 0.9800
C18 H18B 0.9800
C18 H18C 0.9800
C19 H19A 0.9800
C19 H19B 0.9800
C19 H19C 0.9800
Si5 C20 1.878(3)
Si5 C21 1.894(3)
Si5 Si6 2.3541(9)
C20 H20A 0.9800
C20 H20B 0.9800
C20 H20C 0.9800
C21 H21A 0.9800
C21 H21B 0.9800
C21 H21C 0.9800
Si6 C23 1.872(3)
Si6 C22 1.878(3)
Si6 C24 1.880(3)
C22 H22A 0.9800
C22 H22B 0.9800
C22 H22C 0.9800
C23 H23A 0.9800
C23 H23B 0.9800
C23 H23C 0.9800
C24 C29 1.395(4)
C24 C25 1.402(4)
C25 C26 1.387(4)
C25 H25 0.9500
C26 C27 1.381(5)
C26 H26 0.9500
C27 C28 1.400(5)
C27 C30 1.468(4)
C28 C29 1.380(4)
C28 H28 0.9500
C29 H29 0.9500
C30 C31 1.341(6)
C30 H30 0.9500
C31 C32 1.432(7)
C31 C33 1.501(5)
C32 N2 1.148(7)
C33 O3 1.181(7)
C33 O4 1.364(7)
O4 C34 1.453(5)
C34 H34A 0.9800
C34 H34B 0.9800
C34 H34C 0.9800

loop_
_geom_torsion_atom_site_label_1
_geom_torsion_atom_site_label_2
_geom_torsion_atom_site_label_3
_geom_torsion_atom_site_label_4
_geom_torsion
C1 O1 C2 O2 -1.7(5)
C1 O1 C2 C3 179.4(3)
O2 C2 C3 C5 3.1(5)
O1 C2 C3 C5 -178.1(3)
O2 C2 C3 C4 -177.8(3)
O1 C2 C3 C4 1.1(4)
C4 C3 C5 C6 -3.4(5)
C2 C3 C5 C6 175.7(3)
C3 C5 C6 C7 -177.5(3)
C3 C5 C6 C11 -0.8(5)
C11 C6 C7 C8 -0.7(4)
C5 C6 C7 C8 176.3(3)
C6 C7 C8 C9 -0.2(4)
C7 C8 C9 C10 1.3(4)
C7 C8 C9 Si1 -174.1(2)
C8 C9 C10 C11 -1.6(4)
Si1 C9 C10 C11 173.7(2)
C9 C10 C11 C6 0.8(4)
C7 C6 C11 C10 0.4(4)
C5 C6 C11 C10 -176.3(3)
C10 C9 Si1 C12 33.8(3)
C8 C9 Si1 C12 -151.1(2)
C10 C9 Si1 C13 153.3(2)
C8 C9 Si1 C13 -31.5(3)
C10 C9 Si1 Si2 -90.4(2)
C8 C9 Si1 Si2 84.7(2)
C23 Si6 C24 C29 40.3(3)
C22 Si6 C24 C29 160.3(2)
Si5 Si6 C24 C29 -78.7(2)
C23 Si6 C24 C25 -147.3(2)
C22 Si6 C24 C25 -27.3(3)
Si5 Si6 C24 C25 93.6(2)
C29 C24 C25 C26 1.7(4)
Si6 C24 C25 C26 -170.9(2)
C24 C25 C26 C27 0.2(5)
C25 C26 C27 C28 -2.2(4)
C25 C26 C27 C30 175.2(3)
C26 C27 C28 C29 2.3(4)
C30 C27 C28 C29 -175.0(3)
C27 C28 C29 C24 -0.4(4)
C25 C24 C29 C28 -1.6(4)
Si6 C24 C29 C28 171.1(2)
C26 C27 C30 C31 -176.1(3)
C28 C27 C30 C31 1.1(5)
C27 C30 C31 C32 -4.4(6)
C27 C30 C31 C33 176.2(3)
C30 C31 C33 O3 2.3(6)
C32 C31 C33 O3 -177.2(4)
C30 C31 C33 O4 -178.5(3)
C32 C31 C33 O4 2.0(4)
O3 C33 O4 C34 0.2(6)
C31 C33 O4 C34 -178.9(4)
